data_4327056
loop_
_publ_author_name
'Robert E. Mulvey'
'David R. Armstrong'
'Ben Conway'
'Elaine Crosbie'
'Alan R. Kennedy'
'Stuart D. Robertson'

_publ_section_title
;
 Structurally Powered Synergic 2,2,6,6-Tetramethylpiperidine Bimetallics:
 New Reflections through Lithium-Mediated Ortho Aluminations
;
_journal_name_full 'Inorganic Chemistry'
_journal_page_first 12241
_journal_page_last 12251
_journal_paper_doi 10.1021/ic200562h
_journal_volume 50
_journal_year 2011
_chemical_formula_moiety 'C28 H51 Al Li N O2'
_chemical_formula_sum 'C28 H51 Al Li N O2'
_chemical_formula_weight 467.62
_chemical_name_systematic
; 
 ? 
;
_space_group_IT_number 14
_symmetry_cell_setting monoclinic
_symmetry_space_group_name_Hall '-P 2yn'
_symmetry_space_group_name_H-M 'P 1 21/n 1'
_atom_sites_solution_hydrogens geom
_atom_sites_solution_primary direct
_atom_sites_solution_secondary difmap
_audit_creation_method SHELXL-97
_cell_angle_alpha 90.00
_cell_angle_beta 101.987(4)
_cell_angle_gamma 90.00
_cell_formula_units_Z 4
_cell_length_a 11.6847(5)
_cell_length_b 19.6467(9)
_cell_length_c 12.9662(6)
_cell_measurement_reflns_used 11976
_cell_measurement_temperature 123(2)
_cell_measurement_theta_max 29.7416
_cell_measurement_theta_min 2.8260
_cell_volume 2911.7(2)
_computing_cell_refinement
;
CrysAlisPro, Oxford Diffraction Ltd.,
Version 1.171.33.55 (release 05-01-2010 CrysAlis171 .NET)
(compiled Jan  5 2010,16:28:46)
;
_computing_data_collection
;
CrysAlisPro, Oxford Diffraction Ltd.,
Version 1.171.33.55 (release 05-01-2010 CrysAlis171 .NET)
(compiled Jan  5 2010,16:28:46)
;
_computing_data_reduction
;
CrysAlisPro, Oxford Diffraction Ltd.,
Version 1.171.33.55 (release 05-01-2010 CrysAlis171 .NET)
(compiled Jan  5 2010,16:28:46)
;
_computing_structure_refinement 'SHELXL-97 (Sheldrick, 1997)'
_computing_structure_solution 'SHELXS-97 (Sheldrick, 1990)'
_diffrn_ambient_temperature 123(2)
_diffrn_measured_fraction_theta_full 0.998
_diffrn_measured_fraction_theta_max 0.942
_diffrn_measurement_device_type 'Xcalibur, Sapphire3, Gemini'
_diffrn_radiation_monochromator graphite
_diffrn_radiation_source 'fine-focus sealed tube'
_diffrn_radiation_type MoK\a
_diffrn_radiation_wavelength 0.71073
_diffrn_reflns_av_R_equivalents 0.0282
_diffrn_reflns_av_sigmaI/netI 0.0323
_diffrn_reflns_limit_h_max 15
_diffrn_reflns_limit_h_min -15
_diffrn_reflns_limit_k_max 26
_diffrn_reflns_limit_k_min -24
_diffrn_reflns_limit_l_max 17
_diffrn_reflns_limit_l_min -17
_diffrn_reflns_number 22283
_diffrn_reflns_theta_full 27.00
_diffrn_reflns_theta_max 28.99
_diffrn_reflns_theta_min 2.83
_exptl_absorpt_coefficient_mu 0.092
_exptl_absorpt_correction_T_max 1.00000
_exptl_absorpt_correction_T_min 0.78517
_exptl_absorpt_correction_type multi-scan
_exptl_absorpt_process_details
;
CrysAlisPro, Oxford Diffraction Ltd.,
Version 1.171.33.55 (release 05-01-2010 CrysAlis171 .NET)
(compiled Jan  5 2010,16:28:46)
empirical absorption correction using spherical harmonics,
 implemented in SCALE3 ABSPACK scaling algorithm.
;
_exptl_crystal_colour colourless
_exptl_crystal_density_diffrn 1.067
_exptl_crystal_description block
_exptl_crystal_F_000 1032
_exptl_crystal_size_max 0.36
_exptl_crystal_size_mid 0.24
_exptl_crystal_size_min 0.20
_refine_diff_density_max 0.490
_refine_diff_density_min -0.409
_refine_diff_density_rms 0.045
_refine_ls_extinction_method none
_refine_ls_goodness_of_fit_ref 1.098
_refine_ls_hydrogen_treatment mixed
_refine_ls_matrix_type full
_refine_ls_number_parameters 353
_refine_ls_number_reflns 7290
_refine_ls_number_restraints 121
_refine_ls_restrained_S_all 1.095
_refine_ls_R_factor_all 0.0686
_refine_ls_R_factor_gt 0.0499
_refine_ls_shift/su_max 0.000
_refine_ls_shift/su_mean 0.000
_refine_ls_structure_factor_coef Fsqd
_refine_ls_weighting_details 'calc w=1/[\s^2^(Fo^2^)+(0.0765P)^2^+0.4884P] where P=(Fo^2^+2Fc^2^)/3'
_refine_ls_weighting_scheme calc
_refine_ls_wR_factor_gt 0.1365
_refine_ls_wR_factor_ref 0.1438
_reflns_number_gt 5416
_reflns_number_total 7290
_reflns_threshold_expression >2sigma(I)
_cod_data_source_file ic200562h_si_001_1.cif
_cod_data_source_block srbc1007
_cod_original_sg_symbol_H-M 'P 21/n'
_cod_database_code 4327056

loop_
_symmetry_equiv_pos_as_xyz
'x, y, z'
'-x+1/2, y+1/2, -z+1/2'
'-x, -y, -z'
'x-1/2, -y-1/2, z-1/2'

loop_
_atom_site_label
_atom_site_type_symbol
_atom_site_fract_x
_atom_site_fract_y
_atom_site_fract_z
_atom_site_U_iso_or_equiv
_atom_site_adp_type
_atom_site_occupancy
_atom_site_symmetry_multiplicity
_atom_site_calc_flag
_atom_site_refinement_flags
_atom_site_disorder_assembly
_atom_site_disorder_group
Al1 Al 0.37016(3) 0.16183(2) 0.25034(3) 0.02047(12) Uani 1 1 d . A .
N1 N 0.40576(10) 0.26034(6) 0.24850(9) 0.0221(2) Uani 1 1 d . A .
C10 C 0.34760(13) 0.30375(7) 0.15621(12) 0.0277(3) Uani 1 1 d . A .
C11 C 0.40193(15) 0.37571(8) 0.16029(14) 0.0343(4) Uani 1 1 d . . .
H11A H 0.4817 0.3720 0.1460 0.041 Uiso 1 1 calc R . .
H11B H 0.3547 0.4038 0.1036 0.041 Uiso 1 1 calc R . .
C12 C 0.40917(16) 0.41173(8) 0.26455(15) 0.0406(4) Uani 1 1 d . . .
H12A H 0.4504 0.4557 0.2642 0.049 Uiso 1 1 calc R . .
H12B H 0.3295 0.4210 0.2761 0.049 Uiso 1 1 calc R . .
C13 C 0.47454(14) 0.36706(8) 0.35150(14) 0.0362(4) Uani 1 1 d . . .
H13A H 0.4762 0.3897 0.4200 0.043 Uiso 1 1 calc R . .
H13B H 0.5564 0.3623 0.3429 0.043 Uiso 1 1 calc R . .
C14 C 0.42087(13) 0.29555(8) 0.35401(12) 0.0278(3) Uani 1 1 d . . .
C15 C 0.21452(14) 0.31028(9) 0.14566(16) 0.0417(4) Uani 1 1 d . . .
H15A H 0.1808 0.2651 0.1515 0.062 Uiso 1 1 calc R . .
H15B H 0.1798 0.3301 0.0769 0.062 Uiso 1 1 calc R . .
H15C H 0.1981 0.3398 0.2018 0.062 Uiso 1 1 calc R . .
C16 C 0.36835(18) 0.27250(8) 0.05336(13) 0.0409(4) Uani 1 1 d . . .
H16A H 0.3285 0.2284 0.0416 0.061 Uiso 1 1 calc R . .
H16B H 0.4525 0.2660 0.0583 0.061 Uiso 1 1 calc R . .
H16C H 0.3374 0.3031 -0.0056 0.061 Uiso 1 1 calc R . .
C17 C 0.30904(14) 0.30250(9) 0.39906(14) 0.0371(4) Uani 1 1 d . . .
H17A H 0.2722 0.2577 0.3999 0.056 Uiso 1 1 calc R . .
H17B H 0.2544 0.3337 0.3548 0.056 Uiso 1 1 calc R . .
H17C H 0.3296 0.3205 0.4710 0.056 Uiso 1 1 calc R . .
C18 C 0.50720(14) 0.25468(9) 0.43638(12) 0.0358(4) Uani 1 1 d . . .
H18A H 0.4730 0.2103 0.4468 0.054 Uiso 1 1 calc R . .
H18B H 0.5236 0.2797 0.5033 0.054 Uiso 1 1 calc R . .
H18C H 0.5801 0.2480 0.4116 0.054 Uiso 1 1 calc R . .
C20 C 0.26249(13) 0.13110(9) 0.34507(13) 0.0293(3) Uani 1 1 d . . .
C21 C 0.1269(8) 0.1552(5) 0.3139(6) 0.034(2) Uiso 0.40 1 d P A 1
H21 H 0.1270 0.2057 0.3046 0.041 Uiso 0.40 1 calc PR A 1
C22 C 0.0743(8) 0.1406(4) 0.4102(7) 0.068(2) Uiso 0.40 1 d P A 1
H22A H -0.0089 0.1527 0.3943 0.102 Uiso 0.40 1 calc PR A 1
H22B H 0.1152 0.1677 0.4701 0.102 Uiso 0.40 1 calc PR A 1
H22C H 0.0829 0.0921 0.4278 0.102 Uiso 0.40 1 calc PR A 1
C23 C 0.0611(9) 0.1243(5) 0.2084(6) 0.0256(17) Uiso 0.40 1 d P A 1
H23A H 0.0621 0.0746 0.2137 0.038 Uiso 0.40 1 calc PR A 1
H23B H 0.0996 0.1384 0.1515 0.038 Uiso 0.40 1 calc PR A 1
H23C H -0.0200 0.1405 0.1933 0.038 Uiso 0.40 1 calc PR A 1
C30 C 0.31364(13) 0.11579(7) 0.10849(12) 0.0249(3) Uani 1 1 d . . .
C31 C 0.28346(13) 0.03920(7) 0.11201(13) 0.0280(3) Uani 1 1 d . A .
H31A H 0.2366 0.0331 0.1677 0.034 Uiso 1 1 calc R . .
C32 C 0.39091(15) -0.00556(8) 0.14093(16) 0.0405(4) Uani 1 1 d . . .
H32A H 0.3671 -0.0535 0.1368 0.061 Uiso 1 1 calc R A .
H32B H 0.4323 0.0050 0.2129 0.061 Uiso 1 1 calc R . .
H32C H 0.4428 0.0029 0.0918 0.061 Uiso 1 1 calc R . .
C33 C 0.20897(17) 0.01405(9) 0.00821(17) 0.0487(5) Uani 1 1 d . . .
H33A H 0.1903 -0.0342 0.0148 0.073 Uiso 1 1 calc R A .
H33B H 0.2524 0.0197 -0.0482 0.073 Uiso 1 1 calc R . .
H33C H 0.1364 0.0405 -0.0086 0.073 Uiso 1 1 calc R . .
Li1 Li 0.5714(2) 0.25102(14) 0.2234(2) 0.0335(6) Uani 1 1 d . . .
O2 O 0.60501(9) 0.16272(5) 0.17308(9) 0.0301(2) Uani 1 1 d U A .
C40 C 0.61937(12) 0.11778(7) 0.26015(12) 0.0266(3) Uani 1 1 d . A .
C41 C 0.52710(12) 0.11647(7) 0.31286(12) 0.0243(3) Uani 1 1 d . . .
C42 C 0.54739(13) 0.07496(8) 0.40316(13) 0.0310(3) Uani 1 1 d . A .
H42A H 0.4882 0.0722 0.4434 0.037 Uiso 1 1 calc R . .
C43 C 0.64975(14) 0.03774(8) 0.43669(15) 0.0388(4) Uani 1 1 d . . .
H43A H 0.6595 0.0103 0.4982 0.047 Uiso 1 1 calc R A .
C44 C 0.73701(14) 0.04112(9) 0.37944(17) 0.0438(4) Uani 1 1 d . A .
H44A H 0.8069 0.0156 0.4014 0.053 Uiso 1 1 calc R . .
C45 C 0.72291(14) 0.08145(8) 0.29045(16) 0.0387(4) Uani 1 1 d . . .
H45A H 0.7826 0.0843 0.2509 0.046 Uiso 1 1 calc R A .
C46 C 0.63325(19) 0.13712(11) 0.07824(16) 0.0505(5) Uani 1 1 d . . .
H46A H 0.5897 0.0949 0.0576 0.076 Uiso 1 1 calc R A .
H46B H 0.7174 0.1279 0.0901 0.076 Uiso 1 1 calc R . .
H46C H 0.6120 0.1710 0.0220 0.076 Uiso 1 1 calc R . .
O1 O 0.71502(9) 0.30067(6) 0.22945(9) 0.0341(3) Uani 1 1 d . A .
C50 C 0.8209(2) 0.26247(15) 0.2391(3) 0.0465(8) Uani 0.60 1 d PU A 3
H50A H 0.8236 0.2395 0.1717 0.056 Uiso 0.60 1 calc PR A 3
H50B H 0.8260 0.2275 0.2948 0.056 Uiso 0.60 1 calc PR A 3
C51 C 0.9190(2) 0.31183(19) 0.2670(4) 0.0631(12) Uani 0.60 1 d PU A 3
H51A H 0.9862 0.2981 0.2361 0.076 Uiso 0.60 1 calc PR A 3
H51B H 0.9452 0.3159 0.3444 0.076 Uiso 0.60 1 calc PR A 3
C52 C 0.8668(3) 0.37697(18) 0.2199(5) 0.0699(13) Uani 0.60 1 d PU A 3
H52A H 0.9044 0.4164 0.2611 0.084 Uiso 0.60 1 calc PR A 3
H52B H 0.8767 0.3816 0.1462 0.084 Uiso 0.60 1 calc PR A 3
C53 C 0.7423(3) 0.37302(15) 0.2239(4) 0.0576(11) Uani 0.60 1 d PU A 3
H53A H 0.7273 0.3972 0.2868 0.069 Uiso 0.60 1 calc PR A 3
H53B H 0.6936 0.3938 0.1601 0.069 Uiso 0.60 1 calc PR A 3
C50A C 0.7944(6) 0.2797(3) 0.1656(5) 0.0652(15) Uiso 0.40 1 d PU A 4
H50C H 0.7548 0.2791 0.0903 0.078 Uiso 0.40 1 calc PR A 4
H50D H 0.8248 0.2335 0.1860 0.078 Uiso 0.40 1 calc PR A 4
C51A C 0.8927(6) 0.3308(4) 0.1840(5) 0.0659(15) Uiso 0.40 1 d PU A 4
H51C H 0.9681 0.3090 0.1802 0.079 Uiso 0.40 1 calc PR A 4
H51D H 0.8771 0.3683 0.1319 0.079 Uiso 0.40 1 calc PR A 4
C52A C 0.8931(7) 0.3554(5) 0.2902(6) 0.0728(18) Uiso 0.40 1 d PU A 4
H52C H 0.9282 0.4013 0.3013 0.087 Uiso 0.40 1 calc PR A 4
H52D H 0.9370 0.3240 0.3440 0.087 Uiso 0.40 1 calc PR A 4
C53A C 0.7671(5) 0.3570(3) 0.2948(5) 0.0557(14) Uiso 0.40 1 d PU A 4
H53C H 0.7569 0.3512 0.3682 0.067 Uiso 0.40 1 calc PR A 4
H53D H 0.7311 0.4007 0.2670 0.067 Uiso 0.40 1 calc PR A 4
C21A C 0.1346(4) 0.1458(3) 0.3371(4) 0.0282(9) Uani 0.60 1 d P A 4
H21A H 0.1257 0.1957 0.3486 0.034 Uiso 0.60 1 calc PR A 4
C23A C 0.0617(5) 0.1280(3) 0.2324(5) 0.0346(11) Uani 0.60 1 d P A 4
H23D H 0.0878 0.1543 0.1774 0.052 Uiso 0.60 1 calc PR A 4
H23E H -0.0205 0.1385 0.2317 0.052 Uiso 0.60 1 calc PR A 4
H23F H 0.0696 0.0793 0.2191 0.052 Uiso 0.60 1 calc PR A 4
C22A C 0.0798(3) 0.1076(3) 0.4172(3) 0.0539(10) Uani 0.60 1 d P A 4
H22D H 0.0915 0.0586 0.4102 0.081 Uiso 0.60 1 calc PR A 4
H22E H -0.0042 0.1175 0.4044 0.081 Uiso 0.60 1 calc PR A 4
H22F H 0.1169 0.1222 0.4886 0.081 Uiso 0.60 1 calc PR A 4
H30A H 0.3714(15) 0.1197(9) 0.0610(14) 0.034(5) Uiso 1 1 d . . .
H30B H 0.2441(16) 0.1400(9) 0.0675(14) 0.035(5) Uiso 1 1 d . . .
H20A H 0.3017(16) 0.1445(9) 0.4198(15) 0.035(5) Uiso 1 1 d . . .
H20B H 0.2665(16) 0.0804(10) 0.3416(15) 0.040(5) Uiso 1 1 d . . .

loop_
_atom_site_aniso_label
_atom_site_aniso_U_11
_atom_site_aniso_U_22
_atom_site_aniso_U_33
_atom_site_aniso_U_23
_atom_site_aniso_U_13
_atom_site_aniso_U_12
Al1 0.0185(2) 0.0195(2) 0.0251(2) 0.00088(16) 0.00828(15) 0.00106(15)
N1 0.0226(5) 0.0188(6) 0.0250(6) -0.0025(5) 0.0057(4) 0.0018(4)
C10 0.0304(7) 0.0181(7) 0.0327(8) 0.0017(6) 0.0023(6) -0.0008(6)
C11 0.0352(8) 0.0195(7) 0.0467(10) 0.0035(7) 0.0049(7) -0.0010(6)
C12 0.0401(9) 0.0191(8) 0.0639(12) -0.0097(7) 0.0135(8) -0.0023(7)
C13 0.0335(8) 0.0296(8) 0.0460(9) -0.0159(7) 0.0094(7) -0.0045(7)
C14 0.0257(7) 0.0269(8) 0.0314(7) -0.0087(6) 0.0076(6) 0.0014(6)
C15 0.0293(8) 0.0340(9) 0.0545(11) 0.0097(8) -0.0078(7) -0.0027(7)
C16 0.0671(12) 0.0246(8) 0.0300(8) 0.0043(7) 0.0077(8) -0.0051(8)
C17 0.0354(8) 0.0369(9) 0.0431(9) -0.0104(8) 0.0177(7) 0.0025(7)
C18 0.0358(8) 0.0410(9) 0.0286(8) -0.0075(7) 0.0020(6) 0.0025(7)
C20 0.0234(7) 0.0322(9) 0.0356(8) 0.0030(7) 0.0138(6) 0.0020(6)
C30 0.0267(7) 0.0183(7) 0.0305(7) 0.0005(6) 0.0076(6) 0.0002(6)
C31 0.0286(7) 0.0193(7) 0.0377(8) -0.0008(6) 0.0106(6) 0.0005(6)
C32 0.0373(9) 0.0205(8) 0.0588(11) -0.0067(8) -0.0015(8) 0.0037(7)
C33 0.0485(10) 0.0214(8) 0.0650(13) -0.0056(8) -0.0141(9) 0.0020(7)
Li1 0.0274(12) 0.0302(14) 0.0456(15) -0.0068(12) 0.0140(11) -0.0030(11)
O2 0.0325(5) 0.0246(5) 0.0391(6) -0.0029(5) 0.0211(5) -0.0009(4)
C40 0.0224(7) 0.0186(7) 0.0403(8) -0.0036(6) 0.0099(6) -0.0010(5)
C41 0.0205(6) 0.0212(7) 0.0321(7) -0.0020(6) 0.0078(5) -0.0003(5)
C42 0.0261(7) 0.0296(8) 0.0374(8) 0.0033(7) 0.0066(6) 0.0007(6)
C43 0.0335(8) 0.0278(8) 0.0503(10) 0.0082(7) -0.0022(7) 0.0032(7)
C44 0.0240(8) 0.0310(9) 0.0732(13) 0.0028(9) 0.0029(8) 0.0086(7)
C45 0.0236(7) 0.0280(8) 0.0681(12) -0.0026(8) 0.0176(7) 0.0028(6)
C46 0.0636(12) 0.0475(11) 0.0526(11) -0.0081(9) 0.0403(10) 0.0010(9)
O1 0.0239(5) 0.0278(6) 0.0526(7) -0.0063(5) 0.0126(5) -0.0043(4)
C50 0.0174(11) 0.0324(15) 0.091(3) 0.0168(16) 0.0133(14) 0.0031(11)
C51 0.0141(12) 0.046(2) 0.123(4) 0.026(2) -0.0010(16) -0.0046(13)
C52 0.0238(14) 0.0357(18) 0.144(4) 0.030(2) 0.0038(19) -0.0113(13)
C53 0.0258(14) 0.0210(15) 0.123(4) -0.0011(18) 0.0092(18) -0.0080(11)
C21A 0.0176(15) 0.032(2) 0.039(2) 0.0059(18) 0.0148(16) 0.0062(12)
C23A 0.0220(16) 0.042(2) 0.044(3) 0.003(2) 0.016(2) 0.0047(12)
C22A 0.0297(16) 0.085(3) 0.057(2) 0.010(2) 0.0336(15) -0.0071(19)

loop_
_atom_type_symbol
_atom_type_description
_atom_type_scat_dispersion_real
_atom_type_scat_dispersion_imag
_atom_type_scat_source
C C 0.0033 0.0016 'International Tables Vol C Tables 4.2.6.8 and 6.1.1.4'
H H 0.0000 0.0000 'International Tables Vol C Tables 4.2.6.8 and 6.1.1.4'
Li Li -0.0003 0.0001 'International Tables Vol C Tables 4.2.6.8 and 6.1.1.4'
N N 0.0061 0.0033 'International Tables Vol C Tables 4.2.6.8 and 6.1.1.4'
O O 0.0106 0.0060 'International Tables Vol C Tables 4.2.6.8 and 6.1.1.4'
Al Al 0.0645 0.0514 'International Tables Vol C Tables 4.2.6.8 and 6.1.1.4'

loop_
_geom_angle_atom_site_label_1
_geom_angle_atom_site_label_2
_geom_angle_atom_site_label_3
_geom_angle
N1 Al1 C20 117.21(6)
N1 Al1 C30 116.96(6)
C20 Al1 C30 106.87(7)
N1 Al1 C41 104.88(5)
C20 Al1 C41 104.37(6)
C30 Al1 C41 105.09(6)
N1 Al1 Li1 42.17(6)
C20 Al1 Li1 147.43(7)
C30 Al1 Li1 105.60(7)
C41 Al1 Li1 69.05(7)
C14 N1 C10 114.05(11)
C14 N1 Al1 114.96(9)
C10 N1 Al1 120.00(9)
C14 N1 Li1 104.45(11)
C10 N1 Li1 102.15(12)
Al1 N1 Li1 97.07(9)
N1 C10 C16 109.66(12)
N1 C10 C15 113.43(12)
C16 C10 C15 107.21(14)
N1 C10 C11 112.03(12)
C16 C10 C11 104.96(13)
C15 C10 C11 109.10(13)
N1 C10 Li1 45.74(8)
C16 C10 Li1 79.33(11)
C15 C10 Li1 157.99(12)
C11 C10 Li1 88.70(10)
C12 C11 C10 113.87(14)
C12 C11 H11A 108.8
C10 C11 H11A 108.8
C12 C11 H11B 108.8
C10 C11 H11B 108.8
H11A C11 H11B 107.7
C13 C12 C11 108.78(13)
C13 C12 H12A 109.9
C11 C12 H12A 109.9
C13 C12 H12B 109.9
C11 C12 H12B 109.9
H12A C12 H12B 108.3
C12 C13 C14 113.68(13)
C12 C13 H13A 108.8
C14 C13 H13A 108.8
C12 C13 H13B 108.8
C14 C13 H13B 108.8
H13A C13 H13B 107.7
N1 C14 C18 109.09(12)
N1 C14 C13 111.70(12)
C18 C14 C13 106.26(13)
N1 C14 C17 115.74(12)
C18 C14 C17 105.58(13)
C13 C14 C17 107.90(13)
C10 C15 H15A 109.5
C10 C15 H15B 109.5
H15A C15 H15B 109.5
C10 C15 H15C 109.5
H15A C15 H15C 109.5
H15B C15 H15C 109.5
C10 C16 H16A 109.5
C10 C16 H16B 109.5
H16A C16 H16B 109.5
C10 C16 H16C 109.5
H16A C16 H16C 109.5
H16B C16 H16C 109.5
C14 C17 H17A 109.5
C14 C17 H17B 109.5
H17A C17 H17B 109.5
C14 C17 H17C 109.5
H17A C17 H17C 109.5
H17B C17 H17C 109.5
C14 C18 H18A 109.5
C14 C18 H18B 109.5
H18A C18 H18B 109.5
C14 C18 H18C 109.5
H18A C18 H18C 109.5
H18B C18 H18C 109.5
C21A C20 Al1 129.4(2)
C21 C20 Al1 117.3(3)
C21A C20 H20A 105.1(10)
C21 C20 H20A 112.7(11)
Al1 C20 H20A 106.7(10)
C21A C20 H20B 104.1(11)
C21 C20 H20B 109.4(11)
Al1 C20 H20B 103.2(11)
H20A C20 H20B 106.5(15)
C22 C21 C23 116.0(8)
C22 C21 C20 106.2(6)
C23 C21 C20 112.7(7)
C22 C21 H21 107.2
C23 C21 H21 107.2
C20 C21 H21 107.2
C31 C30 Al1 116.03(10)
C31 C30 H30A 106.2(10)
Al1 C30 H30A 112.7(10)
C31 C30 H30B 108.3(10)
Al1 C30 H30B 110.3(10)
H30A C30 H30B 102.3(14)
C32 C31 C33 108.79(13)
C32 C31 C30 112.92(13)
C33 C31 C30 112.36(13)
C32 C31 H31A 107.5
C33 C31 H31A 107.5
C30 C31 H31A 107.5
C31 C32 H32A 109.5
C31 C32 H32B 109.5
H32A C32 H32B 109.5
C31 C32 H32C 109.5
H32A C32 H32C 109.5
H32B C32 H32C 109.5
C31 C33 H33A 109.5
C31 C33 H33B 109.5
H33A C33 H33B 109.5
C31 C33 H33C 109.5
H33A C33 H33C 109.5
H33B C33 H33C 109.5
O2 Li1 O1 103.46(13)
O2 Li1 N1 113.78(13)
O1 Li1 N1 142.75(15)
O2 Li1 C40 30.13(6)
O1 Li1 C40 109.66(12)
N1 Li1 C40 103.21(11)
O2 Li1 C10 118.36(13)
O1 Li1 C10 125.32(13)
N1 Li1 C10 32.11(6)
C40 Li1 C10 124.36(10)
O2 Li1 Al1 74.56(9)
O1 Li1 Al1 169.68(15)
N1 Li1 Al1 40.77(6)
C40 Li1 Al1 63.49(6)
C10 Li1 Al1 63.04(6)
C40 O2 C46 117.16(13)
C40 O2 Li1 106.89(12)
C46 O2 Li1 135.21(14)
C45 C40 C41 124.73(15)
C45 C40 O2 119.87(13)
C41 C40 O2 115.32(12)
C45 C40 Li1 133.24(12)
C41 C40 Li1 87.18(10)
C40 C41 C42 113.95(13)
C40 C41 Al1 121.25(11)
C42 C41 Al1 124.34(10)
C43 C42 C41 123.37(15)
C43 C42 H42A 118.3
C41 C42 H42A 118.3
C44 C43 C42 119.27(16)
C44 C43 H43A 120.4
C42 C43 H43A 120.4
C45 C44 C43 120.21(15)
C45 C44 H44A 119.9
C43 C44 H44A 119.9
C44 C45 C40 118.48(15)
C44 C45 H45A 120.8
C40 C45 H45A 120.8
O2 C46 H46A 109.5
O2 C46 H46B 109.5
H46A C46 H46B 109.5
O2 C46 H46C 109.5
H46A C46 H46C 109.5
H46B C46 H46C 109.5
C50A O1 C53A 108.4(4)
C50 O1 C53A 95.7(3)
C50A O1 C53 94.5(3)
C50 O1 C53 108.74(18)
C50A O1 Li1 119.7(3)
C50 O1 Li1 117.89(15)
C53A O1 Li1 131.8(3)
C53 O1 Li1 133.35(15)
O1 C50 C51 106.7(2)
O1 C50 H50A 110.4
C51 C50 H50A 110.4
O1 C50 H50B 110.4
C51 C50 H50B 110.4
H50A C50 H50B 108.6
C50 C51 C52 103.4(3)
C50 C51 H51A 111.1
C52 C51 H51A 111.1
C50 C51 H51B 111.1
C52 C51 H51B 111.1
H51A C51 H51B 109.1
C53 C52 C51 105.3(3)
C53 C52 H52A 110.7
C51 C52 H52A 110.7
C53 C52 H52B 110.7
C51 C52 H52B 110.7
H52A C52 H52B 108.8
O1 C53 C52 106.3(2)
O1 C53 H53A 110.5
C52 C53 H53A 110.5
O1 C53 H53B 110.5
C52 C53 H53B 110.5
H53A C53 H53B 108.7
O1 C50A C51A 106.4(5)
O1 C50A H50C 110.4
C51A C50A H50C 110.4
O1 C50A H50D 110.4
C51A C50A H50D 110.4
H50C C50A H50D 108.6
C52A C51A C50A 102.8(6)
C52A C51A H51C 111.2
C50A C51A H51C 111.2
C52A C51A H51D 111.2
C50A C51A H51D 111.2
H51C C51A H51D 109.1
C51A C52A C53A 103.7(6)
C51A C52A H52C 111.0
C53A C52A H52C 111.0
C51A C52A H52D 111.0
C53A C52A H52D 111.0
H52C C52A H52D 109.0
O1 C53A C52A 105.0(5)
O1 C53A H53C 110.7
C52A C53A H53C 110.7
O1 C53A H53D 110.7
C52A C53A H53D 110.7
H53C C53A H53D 108.8
C23A C21A C20 113.0(4)
C23A C21A C22A 105.3(4)
C20 C21A C22A 114.2(4)
C23A C21A H21A 108.0
C20 C21A H21A 108.0
C22A C21A H21A 108.0

loop_
_geom_bond_atom_site_label_1
_geom_bond_atom_site_label_2
_geom_bond_distance
Al1 N1 1.9808(12)
Al1 C20 2.0243(15)
Al1 C30 2.0329(15)
Al1 C41 2.0487(14)
Al1 Li1 3.010(3)
N1 C14 1.5103(18)
N1 C10 1.5112(18)
N1 Li1 2.036(3)
C10 C16 1.532(2)
C10 C15 1.538(2)
C10 C11 1.546(2)
C10 Li1 2.779(3)
C11 C12 1.513(2)
C11 H11A 0.9900
C11 H11B 0.9900
C12 C13 1.506(3)
C12 H12A 0.9900
C12 H12B 0.9900
C13 C14 1.542(2)
C13 H13A 0.9900
C13 H13B 0.9900
C14 C18 1.535(2)
C14 C17 1.544(2)
C15 H15A 0.9800
C15 H15B 0.9800
C15 H15C 0.9800
C16 H16A 0.9800
C16 H16B 0.9800
C16 H16C 0.9800
C17 H17A 0.9800
C17 H17B 0.9800
C17 H17C 0.9800
C18 H18A 0.9800
C18 H18B 0.9800
C18 H18C 0.9800
C20 C21A 1.505(4)
C20 C21 1.622(9)
C20 H20A 1.016(18)
C20 H20B 0.999(19)
C21 C22 1.529(11)
C21 C23 1.547(12)
C21 H21 1.0000
C22 H22A 0.9800
C22 H22B 0.9800
C22 H22C 0.9800
C23 H23A 0.9800
C23 H23B 0.9800
C23 H23C 0.9800
C30 C31 1.5484(19)
C30 H30A 1.007(18)
C30 H30B 0.995(18)
C31 C32 1.515(2)
C31 C33 1.525(2)
C31 H31A 1.0000
C32 H32A 0.9800
C32 H32B 0.9800
C32 H32C 0.9800
C33 H33A 0.9800
C33 H33B 0.9800
C33 H33C 0.9800
Li1 O2 1.923(3)
Li1 O1 1.929(3)
Li1 C40 2.698(3)
O2 C40 1.4155(19)
O2 C46 1.4291(19)
C40 C45 1.389(2)
C40 C41 1.3915(19)
C41 C42 1.406(2)
C42 C43 1.392(2)
C42 H42A 0.9500
C43 C44 1.382(3)
C43 H43A 0.9500
C44 C45 1.381(3)
C44 H44A 0.9500
C45 H45A 0.9500
C46 H46A 0.9800
C46 H46B 0.9800
C46 H46C 0.9800
O1 C50A 1.426(6)
O1 C50 1.430(3)
O1 C53A 1.450(6)
O1 C53 1.462(3)
C50 C51 1.487(4)
C50 H50A 0.9900
C50 H50B 0.9900
C51 C52 1.492(5)
C51 H51A 0.9900
C51 H51B 0.9900
C52 C53 1.469(4)
C52 H52A 0.9900
C52 H52B 0.9900
C53 H53A 0.9900
C53 H53B 0.9900
C50A C51A 1.507(9)
C50A H50C 0.9900
C50A H50D 0.9900
C51A C52A 1.459(10)
C51A H51C 0.9900
C51A H51D 0.9900
C52A C53A 1.486(9)
C52A H52C 0.9900
C52A H52D 0.9900
C53A H53C 0.9900
C53A H53D 0.9900
C21A C23A 1.487(8)
C21A C22A 1.526(6)
C21A H21A 1.0000
C23A H23D 0.9800
C23A H23E 0.9800
C23A H23F 0.9800
C22A H22D 0.9800
C22A H22E 0.9800
C22A H22F 0.9800

loop_
_geom_torsion_atom_site_label_1
_geom_torsion_atom_site_label_2
_geom_torsion_atom_site_label_3
_geom_torsion_atom_site_label_4
_geom_torsion
C20 Al1 N1 C14 37.98(11)
C30 Al1 N1 C14 166.87(9)
C41 Al1 N1 C14 -77.20(10)
Li1 Al1 N1 C14 -109.58(13)
C20 Al1 N1 C10 -103.99(11)
C30 Al1 N1 C10 24.89(12)
C41 Al1 N1 C10 140.83(10)
Li1 Al1 N1 C10 108.45(14)
C20 Al1 N1 Li1 147.56(10)
C30 Al1 N1 Li1 -83.56(11)
C41 Al1 N1 Li1 32.38(10)
C14 N1 C10 C16 163.56(13)
Al1 N1 C10 C16 -54.15(15)
Li1 N1 C10 C16 51.50(15)
C14 N1 C10 C15 -76.62(16)
Al1 N1 C10 C15 65.67(15)
Li1 N1 C10 C15 171.32(14)
C14 N1 C10 C11 47.44(16)
Al1 N1 C10 C11 -170.26(10)
Li1 N1 C10 C11 -64.62(15)
C14 N1 C10 Li1 112.06(14)
Al1 N1 C10 Li1 -105.64(12)
N1 C10 C11 C12 -51.48(18)
C16 C10 C11 C12 -170.41(14)
C15 C10 C11 C12 74.96(17)
Li1 C10 C11 C12 -91.82(14)
C10 C11 C12 C13 54.98(18)
C11 C12 C13 C14 -56.04(18)
C10 N1 C14 C18 -165.53(12)
Al1 N1 C14 C18 50.22(14)
Li1 N1 C14 C18 -54.86(15)
C10 N1 C14 C13 -48.35(15)
Al1 N1 C14 C13 167.39(10)
Li1 N1 C14 C13 62.32(15)
C10 N1 C14 C17 75.64(16)
Al1 N1 C14 C17 -68.62(15)
Li1 N1 C14 C17 -173.69(14)
C12 C13 C14 N1 53.55(17)
C12 C13 C14 C18 172.42(13)
C12 C13 C14 C17 -74.74(17)
N1 Al1 C20 C21A 66.8(3)
C30 Al1 C20 C21A -66.7(3)
C41 Al1 C20 C21A -177.7(3)
Li1 Al1 C20 C21A 108.8(3)
N1 Al1 C20 C21 67.5(4)
C30 Al1 C20 C21 -66.0(4)
C41 Al1 C20 C21 -177.0(4)
Li1 Al1 C20 C21 109.5(4)
C21A C20 C21 C22 11(2)
Al1 C20 C21 C22 -166.4(5)
C21A C20 C21 C23 -117(3)
Al1 C20 C21 C23 65.5(7)
N1 Al1 C30 C31 -178.56(9)
C20 Al1 C30 C31 -44.89(12)
C41 Al1 C30 C31 65.62(11)
Li1 Al1 C30 C31 137.61(11)
Al1 C30 C31 C32 -73.62(15)
Al1 C30 C31 C33 162.87(12)
C14 N1 Li1 O2 135.00(15)
C10 N1 Li1 O2 -105.92(16)
Al1 N1 Li1 O2 16.90(16)
C14 N1 Li1 O1 -46.4(3)
C10 N1 Li1 O1 72.6(3)
Al1 N1 Li1 O1 -164.5(3)
C14 N1 Li1 C40 105.16(12)
C10 N1 Li1 C40 -135.76(11)
Al1 N1 Li1 C40 -12.94(11)
C14 N1 Li1 C10 -119.08(13)
Al1 N1 Li1 C10 122.83(10)
C14 N1 Li1 Al1 118.10(11)
C10 N1 Li1 Al1 -122.83(10)
N1 C10 Li1 O2 90.11(16)
C16 C10 Li1 O2 -41.31(15)
C15 C10 Li1 O2 68.4(4)
C11 C10 Li1 O2 -146.79(15)
N1 C10 Li1 O1 -134.9(2)
C16 C10 Li1 O1 93.66(17)
C15 C10 Li1 O1 -156.6(3)
C11 C10 Li1 O1 -11.82(18)
C16 C10 Li1 N1 -131.42(14)
C15 C10 Li1 N1 -21.7(3)
C11 C10 Li1 N1 123.10(14)
N1 C10 Li1 C40 55.35(13)
C16 C10 Li1 C40 -76.07(15)
C15 C10 Li1 C40 33.7(4)
C11 C10 Li1 C40 178.45(14)
N1 C10 Li1 Al1 38.00(8)
C16 C10 Li1 Al1 -93.42(9)
C15 C10 Li1 Al1 16.3(3)
C11 C10 Li1 Al1 161.09(10)
N1 Al1 Li1 O2 -163.98(15)
C20 Al1 Li1 O2 133.61(11)
C30 Al1 Li1 O2 -50.84(10)
C41 Al1 Li1 O2 49.68(9)
N1 Al1 Li1 O1 115.8(8)
C20 Al1 Li1 O1 53.3(8)
C30 Al1 Li1 O1 -131.1(7)
C41 Al1 Li1 O1 -30.6(7)
C20 Al1 Li1 N1 -62.41(17)
C30 Al1 Li1 N1 113.14(9)
C41 Al1 Li1 N1 -146.34(10)
N1 Al1 Li1 C40 165.90(12)
C20 Al1 Li1 C40 103.49(13)
C30 Al1 Li1 C40 -80.96(8)
C41 Al1 Li1 C40 19.56(6)
N1 Al1 Li1 C10 -30.07(7)
C20 Al1 Li1 C10 -92.49(14)
C30 Al1 Li1 C10 83.06(7)
C41 Al1 Li1 C10 -176.42(8)
O1 Li1 O2 C40 106.07(14)
N1 Li1 O2 C40 -74.83(17)
C10 Li1 O2 C40 -110.34(14)
Al1 Li1 O2 C40 -63.47(9)
O1 Li1 O2 C46 -63.4(2)
N1 Li1 O2 C46 115.7(2)
C40 Li1 O2 C46 -169.5(2)
C10 Li1 O2 C46 80.2(2)
Al1 Li1 O2 C46 127.07(18)
C46 O2 C40 C45 48.8(2)
Li1 O2 C40 C45 -122.86(15)
C46 O2 C40 C41 -134.31(16)
Li1 O2 C40 C41 54.02(16)
C46 O2 C40 Li1 171.67(18)
O2 Li1 C40 C45 89.6(2)
O1 Li1 C40 C45 6.7(2)
N1 Li1 C40 C45 -155.49(17)
C10 Li1 C40 C45 177.82(16)
Al1 Li1 C40 C45 -164.89(18)
O2 Li1 C40 C41 -132.91(15)
O1 Li1 C40 C41 144.16(14)
N1 Li1 C40 C41 -18.04(14)
C10 Li1 C40 C41 -44.73(15)
Al1 Li1 C40 C41 -27.44(8)
O1 Li1 C40 O2 -82.92(15)
N1 Li1 C40 O2 114.88(16)
C10 Li1 C40 O2 88.19(16)
Al1 Li1 C40 O2 105.47(11)
C45 C40 C41 C42 0.9(2)
O2 C40 C41 C42 -175.85(12)
Li1 C40 C41 C42 -142.32(13)
C45 C40 C41 Al1 -171.69(12)
O2 C40 C41 Al1 11.61(18)
Li1 C40 C41 Al1 45.13(12)
N1 Al1 C41 C40 -65.44(13)
C20 Al1 C41 C40 170.74(12)
C30 Al1 C41 C40 58.44(13)
Li1 Al1 C41 C40 -42.80(12)
N1 Al1 C41 C42 122.81(13)
C20 Al1 C41 C42 -1.00(14)
C30 Al1 C41 C42 -113.30(13)
Li1 Al1 C41 C42 145.45(15)
C40 C41 C42 C43 -0.7(2)
Al1 C41 C42 C43 171.58(12)
C41 C42 C43 C44 0.1(3)
C42 C43 C44 C45 0.5(3)
C43 C44 C45 C40 -0.4(3)
C41 C40 C45 C44 -0.4(3)
O2 C40 C45 C44 176.21(15)
Li1 C40 C45 C44 124.38(18)
O2 Li1 O1 C50A 23.2(4)
N1 Li1 O1 C50A -155.4(4)
C40 Li1 O1 C50A 54.0(4)
C10 Li1 O1 C50A -117.0(4)
Al1 Li1 O1 C50A 100.8(8)
O2 Li1 O1 C50 -23.8(3)
N1 Li1 O1 C50 157.6(3)
C40 Li1 O1 C50 7.0(3)
C10 Li1 O1 C50 -164.0(2)
Al1 Li1 O1 C50 53.9(8)
O2 Li1 O1 C53A -152.3(4)
N1 Li1 O1 C53A 29.0(5)
C40 Li1 O1 C53A -121.5(4)
C10 Li1 O1 C53A 67.5(4)
Al1 Li1 O1 C53A -74.7(8)
O2 Li1 O1 C53 154.7(3)
N1 Li1 O1 C53 -24.0(4)
C40 Li1 O1 C53 -174.5(3)
C10 Li1 O1 C53 14.5(4)
Al1 Li1 O1 C53 -127.7(7)
C50A O1 C50 C51 88.7(5)
C53A O1 C50 C51 -22.9(4)
C53 O1 C50 C51 14.1(4)
Li1 O1 C50 C51 -167.1(3)
O1 C50 C51 C52 -27.7(5)
C50 C51 C52 C53 30.9(6)
C50A O1 C53 C52 -33.8(5)
C50 O1 C53 C52 5.5(4)
C53A O1 C53 C52 80.5(5)
Li1 O1 C53 C52 -173.0(3)
C51 C52 C53 O1 -22.8(6)
C50 O1 C50A C51A -83.8(6)
C53A O1 C50A C51A -6.7(6)
C53 O1 C50A C51A 29.9(5)
Li1 O1 C50A C51A 176.8(4)
O1 C50A C51A C52A 27.2(8)
C50A C51A C52A C53A -36.6(9)
C50A O1 C53A C52A -16.2(6)
C50 O1 C53A C52A 23.7(5)
C53 O1 C53A C52A -89.5(6)
Li1 O1 C53A C52A 159.7(4)
C51A C52A C53A O1 33.3(8)
C21 C20 C21A C23A 51(2)
Al1 C20 C21A C23A 53.7(5)
C21 C20 C21A C22A 171(3)
Al1 C20 C21A C22A 174.0(3)
